data_2208802
loop_
_publ_author_name
'Graham Smith'
'Urs D. Wermuth'
'Peter C. Healy'

_publ_section_title
;
 A dianionic 5-sulfonatosalicylate species in the proton-transfer
 compound bis(benzylaminium) 3-carboxylato-4-hydroxybenzenesulfonate
;
_journal_coeditor_code BT2047
_journal_issue 5
_journal_name_full 'Acta Crystallographica Section E'
_journal_page_first o1863
_journal_page_last o1865
_journal_paper_doi 10.1107/S160053680601227X
_journal_volume 62
_journal_year 2006
_chemical_formula_iupac '2C7 H10 N +, C7 H4 O6 S 2-'
_chemical_formula_moiety '2C7 H10 N +, C7 H4 O6 S 2-'
_chemical_formula_sum 'C21 H24 N2 O6 S'
_chemical_formula_weight 432.48
_chemical_melting_point 304.6(10)
_chemical_name_common 'bis(benzylaminium) 5-sulfosalicylate'
_chemical_name_systematic
;
bis(benzylaminium) 3-carboxylato-4-hydroxybenzenesulfonate
;
_space_group_IT_number 15
_symmetry_cell_setting monoclinic
_symmetry_space_group_name_Hall '-C 2yc'
_symmetry_space_group_name_H-M 'C 1 2/c 1'
_atom_sites_solution_hydrogens geom
_atom_sites_solution_primary direct
_atom_sites_solution_secondary difmap
_audit_creation_method 'SHELXL97 (Sheldrick, 1997)'
_cell_angle_alpha 90.00
_cell_angle_beta 90.111(14)
_cell_angle_gamma 90.00
_cell_formula_units_Z 8
_cell_length_a 24.686(5)
_cell_length_b 5.144(2)
_cell_length_c 32.705(6)
_cell_measurement_reflns_used 25
_cell_measurement_temperature 297(2)
_cell_measurement_theta_max 16.3
_cell_measurement_theta_min 10.1
_cell_volume 4153(2)
_computing_cell_refinement 'MSC/AFC Diffractometer Control Software'
_computing_data_collection
;
MSC/AFC Diffractometer Control Software
(Molecular Structure Corporation, 1999)
;
_computing_data_reduction 'TEXSAN for Windows (Molecular Structure Corporation, 1999)'
_computing_molecular_graphics 'PLATON (Spek, 2003)'
_computing_publication_material PLATON
_computing_structure_refinement 'SHELXL97 (Sheldrick, 1997)'
_computing_structure_solution 'SIR92 (Altomare <i>et al.</i>,  1994)'
_diffrn_ambient_temperature 297(2)
_diffrn_measured_fraction_theta_full 0.996
_diffrn_measured_fraction_theta_max 0.996
_diffrn_measurement_device_type 'Rigaku AFC-7R'
_diffrn_measurement_method \w--2\q
_diffrn_radiation_monochromator graphite
_diffrn_radiation_source 'Rigaku rotating anode'
_diffrn_radiation_type MoK\a
_diffrn_radiation_wavelength 0.71069
_diffrn_reflns_av_R_equivalents 0.0323
_diffrn_reflns_av_sigmaI/netI 0.1100
_diffrn_reflns_limit_h_max 14
_diffrn_reflns_limit_h_min -32
_diffrn_reflns_limit_k_max 6
_diffrn_reflns_limit_k_min 0
_diffrn_reflns_limit_l_max 42
_diffrn_reflns_limit_l_min -42
_diffrn_reflns_number 5249
_diffrn_reflns_theta_full 27.50
_diffrn_reflns_theta_max 27.50
_diffrn_reflns_theta_min 2.99
_diffrn_standards_decay_% 2.3
_diffrn_standards_interval_time 150
_diffrn_standards_number 3
_exptl_absorpt_coefficient_mu 0.197
_exptl_absorpt_correction_T_max 0.9654
_exptl_absorpt_correction_T_min 0.9343
_exptl_absorpt_correction_type psi-scan
_exptl_absorpt_process_details '(TEXSAN; Molecular Structure Corporation, 1999)'
_exptl_crystal_colour colourless
_exptl_crystal_density_diffrn 1.383
_exptl_crystal_density_method 'not measured'
_exptl_crystal_description prism
_exptl_crystal_F_000 1824
_exptl_crystal_size_max 0.35
_exptl_crystal_size_mid 0.27
_exptl_crystal_size_min 0.18
_refine_diff_density_max 0.310
_refine_diff_density_min -0.376
_refine_ls_extinction_method none
_refine_ls_goodness_of_fit_ref 0.868
_refine_ls_hydrogen_treatment mixed
_refine_ls_matrix_type full
_refine_ls_number_parameters 299
_refine_ls_number_reflns 4768
_refine_ls_number_restraints 0
_refine_ls_restrained_S_all 0.868
_refine_ls_R_factor_all 0.1467
_refine_ls_R_factor_gt 0.0475
_refine_ls_shift/su_max 0.000
_refine_ls_shift/su_mean 0.000
_refine_ls_structure_factor_coef Fsqd
_refine_ls_weighting_details 'calc w=1/[\s^2^(Fo^2^)+(0.1P)^2^] where P=(Fo^2^+2Fc^2^)/3'
_refine_ls_weighting_scheme calc
_refine_ls_wR_factor_gt 0.1255
_refine_ls_wR_factor_ref 0.1718
_reflns_number_gt 2396
_reflns_number_total 4768
_reflns_threshold_expression I>2\s(I)
_cod_data_source_file bt2047.cif
_cod_data_source_block I
_cod_depositor_comments
;
The following automatic conversions were performed:

'_chemical_melting_point' value '303.6--305.6' was changed to
'304.6(10)' - the average value was taken and precision was
estimated.

Automatic conversion script
Id: cif_fix_values 1646 2011-03-28 12:23:43Z adriana 

The following automatic conversions were performed:

'_chemical_melting_point' value '303.6--305.6' was changed to
'304.6(10)' - the average value was taken and precision was
estimated.

Automatic conversion script
Id: cif_fix_values 1715 2011-07-08 13:25:40Z adriana 
;
_cod_original_sg_symbol_H-M 'C 2/c'
_cod_database_code 2208802
_cod_database_fobs_code 2208802

loop_
_symmetry_equiv_pos_site_id
_symmetry_equiv_pos_as_xyz
1 x,y,z
2 -x,y,1/2-z
3 -x,-y,-z
4 x,-y,1/2+z
5 1/2+x,1/2+y,z
6 1/2-x,1/2+y,1/2-z
7 1/2-x,1/2-y,-z
8 1/2+x,1/2-y,1/2+z

loop_
_atom_site_aniso_label
_atom_site_aniso_U_11
_atom_site_aniso_U_22
_atom_site_aniso_U_33
_atom_site_aniso_U_12
_atom_site_aniso_U_13
_atom_site_aniso_U_23
S5 0.0395(4) 0.0291(4) 0.0262(4) -0.0013(3) -0.0091(3) -0.0020(3)
O2 0.0439(15) 0.0694(19) 0.0478(15) 0.0098(13) -0.0225(12) -0.0199(14)
O51 0.0444(14) 0.0665(17) 0.0433(14) 0.0152(13) -0.0153(11) -0.0131(12)
O52 0.0532(16) 0.098(2) 0.0266(12) -0.0140(15) -0.0028(11) -0.0017(13)
O53 0.117(2) 0.0290(14) 0.0670(17) -0.0093(14) -0.0548(17) -0.0027(13)
O71 0.0440(14) 0.0457(14) 0.0479(14) 0.0135(11) -0.0035(11) -0.0155(11)
O72 0.0492(14) 0.0550(15) 0.0360(13) -0.0008(12) -0.0083(11) -0.0190(11)
C1 0.0329(16) 0.0309(16) 0.0239(14) -0.0027(13) 0.0009(12) -0.0011(12)
C2 0.0304(16) 0.0393(17) 0.0312(15) 0.0011(14) -0.0070(12) -0.0017(13)
C3 0.0326(16) 0.0415(18) 0.0364(16) 0.0086(15) -0.0072(13) 0.0000(15)
C4 0.0403(18) 0.0292(16) 0.0324(16) 0.0044(13) -0.0025(13) -0.0053(12)
C5 0.0319(15) 0.0293(15) 0.0245(14) -0.0026(13) -0.0061(12) 0.0000(11)
C6 0.0309(16) 0.0275(14) 0.0279(15) 0.0036(12) -0.0051(12) -0.0002(12)
C7 0.0383(18) 0.0347(17) 0.0292(16) -0.0025(14) 0.0002(13) -0.0041(12)
N8A 0.0346(16) 0.0432(17) 0.0360(16) 0.0045(14) -0.0030(12) -0.0098(14)
C1A 0.0303(18) 0.047(2) 0.047(2) 0.0007(15) -0.0108(15) -0.0144(16)
C2A 0.043(2) 0.059(2) 0.056(2) 0.0002(19) -0.0029(17) 0.0010(19)
C3A 0.035(2) 0.085(3) 0.070(3) 0.009(2) 0.0011(18) -0.010(3)
C4A 0.042(2) 0.056(2) 0.077(3) 0.0084(19) -0.020(2) -0.011(2)
C5A 0.057(2) 0.055(2) 0.060(2) -0.003(2) -0.027(2) 0.0002(19)
C6A 0.046(2) 0.061(2) 0.042(2) -0.0039(18) -0.0108(16) -0.0070(17)
C7A 0.044(2) 0.050(2) 0.052(2) 0.0035(17) -0.0150(16) -0.0187(17)
N8B 0.0400(17) 0.066(2) 0.0321(15) 0.0147(16) -0.0097(13) -0.0096(16)
C1B 0.0354(18) 0.0418(18) 0.0402(18) 0.0021(15) 0.0040(14) -0.0065(15)
C2B 0.048(2) 0.048(2) 0.055(2) 0.0003(18) 0.0060(18) 0.0040(18)
C3B 0.044(2) 0.050(2) 0.069(3) -0.0131(18) -0.0002(19) -0.0061(19)
C4B 0.039(2) 0.051(2) 0.059(2) 0.0002(17) -0.0108(17) -0.0077(18)
C5B 0.051(2) 0.047(2) 0.056(2) -0.0039(18) -0.0094(17) 0.0060(17)
C6B 0.043(2) 0.044(2) 0.051(2) -0.0088(16) -0.0072(16) 0.0009(16)
C7B 0.045(2) 0.077(3) 0.0357(19) -0.0014(19) -0.0012(15) -0.0058(18)

loop_
_atom_site_type_symbol
_atom_site_label
_atom_site_fract_x
_atom_site_fract_y
_atom_site_fract_z
_atom_site_U_iso_or_equiv
_atom_site_thermal_displace_type
_atom_site_occupancy
S S5 0.48779(3) 0.47455(14) 0.18196(2) 0.0316(2) Uani 1.000
O O2 0.34934(10) 0.2368(6) 0.03971(8) 0.0537(9) Uani 1.000
O O51 0.53661(10) 0.3257(5) 0.17995(7) 0.0514(9) Uani 1.000
O O52 0.45402(10) 0.4073(6) 0.21680(7) 0.0593(9) Uani 1.000
O O53 0.49637(14) 0.7531(5) 0.18146(8) 0.0711(10) Uani 1.000
O O71 0.49407(10) -0.1557(5) 0.05223(7) 0.0459(8) Uani 1.000
O O72 0.41191(9) -0.1450(5) 0.02373(7) 0.0467(8) Uani 1.000
C C1 0.42975(12) 0.1405(6) 0.07870(8) 0.0292(9) Uani 1.000
C C2 0.38301(12) 0.2871(6) 0.07147(9) 0.0336(9) Uani 1.000
C C3 0.37014(12) 0.4948(6) 0.09728(9) 0.0368(10) Uani 1.000
C C4 0.40244(13) 0.5528(6) 0.13011(9) 0.0340(10) Uani 1.000
C C5 0.44823(12) 0.4024(6) 0.13831(8) 0.0286(8) Uani 1.000
C C6 0.46157(12) 0.1976(6) 0.11296(9) 0.0288(9) Uani 1.000
C C7 0.44645(13) -0.0709(6) 0.05008(9) 0.0341(10) Uani 1.000
N N8A 0.54934(12) 0.3749(6) 0.04432(10) 0.0379(9) Uani 1.000
C C1A 0.63765(13) 0.2581(7) 0.07593(10) 0.0415(11) Uani 1.000
C C2A 0.67731(15) 0.2316(8) 0.04653(12) 0.0527(12) Uani 1.000
C C3A 0.71649(15) 0.0390(9) 0.05022(14) 0.0633(16) Uani 1.000
C C4A 0.71643(16) -0.1228(8) 0.08334(14) 0.0584(14) Uani 1.000
C C5A 0.67727(17) -0.0961(8) 0.11325(13) 0.0574(12) Uani 1.000
C C6A 0.63804(15) 0.0953(8) 0.10929(11) 0.0497(12) Uani 1.000
C C7A 0.59472(14) 0.4634(7) 0.07083(11) 0.0487(12) Uani 1.000
N N8B 0.43263(12) -0.0641(8) 0.25756(10) 0.0461(10) Uani 1.000
C C1B 0.33757(13) -0.1033(7) 0.23333(10) 0.0391(10) Uani 1.000
C C2B 0.30029(15) -0.3034(8) 0.23159(12) 0.0503(12) Uani 1.000
C C3B 0.26542(15) -0.3248(8) 0.19848(13) 0.0543(14) Uani 1.000
C C4B 0.26757(14) -0.1504(7) 0.16689(12) 0.0497(12) Uani 1.000
C C5B 0.30399(15) 0.0493(7) 0.16847(12) 0.0514(12) Uani 1.000
C C6B 0.33909(14) 0.0738(7) 0.20144(11) 0.0460(12) Uani 1.000
C C7B 0.37482(15) -0.0774(8) 0.26945(11) 0.0526(14) Uani 1.000
H H2 0.3649(17) 0.092(9) 0.0274(13) 0.073(14) Uiso 1.000
H H3 0.33870 0.59640 0.09200 0.0440 Uiso 1.000
H H4 0.39370 0.69560 0.14730 0.0410 Uiso 1.000
H H6 0.49260 0.09470 0.11890 0.0350 Uiso 1.000
H H2A 0.67780 0.34550 0.02360 0.0630 Uiso 1.000
H H3A 0.74340 0.02010 0.02970 0.0760 Uiso 1.000
H H4A 0.74330 -0.25410 0.08580 0.0700 Uiso 1.000
H H5A 0.67730 -0.20840 0.13630 0.0690 Uiso 1.000
H H6A 0.61110 0.11430 0.12990 0.0600 Uiso 1.000
H H71A 0.61070 0.61320 0.05890 0.0580 Uiso 1.000
H H72A 0.58070 0.50670 0.09700 0.0580 Uiso 1.000
H H81A 0.5252(15) 0.518(9) 0.0438(12) 0.063(12) Uiso 1.000
H H82A 0.5633(14) 0.333(7) 0.0192(12) 0.042(10) Uiso 1.000
H H83A 0.5343(16) 0.225(9) 0.0544(12) 0.061(12) Uiso 1.000
H H2B 0.29860 -0.42700 0.25310 0.0610 Uiso 1.000
H H3B 0.23960 -0.46190 0.19780 0.0650 Uiso 1.000
H H4B 0.24400 -0.16840 0.14400 0.0600 Uiso 1.000
H H5B 0.30530 0.17240 0.14680 0.0620 Uiso 1.000
H H6B 0.36440 0.21310 0.20210 0.0550 Uiso 1.000
H H71B 0.36980 -0.22360 0.28680 0.0630 Uiso 1.000
H H72B 0.36580 0.07680 0.28390 0.0630 Uiso 1.000
H H81B 0.4409(16) -0.194(8) 0.2403(12) 0.064(12) Uiso 1.000
H H82B 0.4557(17) -0.080(8) 0.2790(14) 0.072(13) Uiso 1.000
H H83B 0.440(2) 0.093(12) 0.2424(18) 0.073(12) Uiso 1.000

loop_
_atom_type_symbol
_atom_type_description
_atom_type_scat_dispersion_real
_atom_type_scat_dispersion_imag
_atom_type_scat_source
C C 0.0033 0.0016 'International Tables Vol C Tables 4.2.6.8 and 6.1.1.4'
H H 0.0000 0.0000 'International Tables Vol C Tables 4.2.6.8 and 6.1.1.4'
N N 0.0061 0.0033 'International Tables Vol C Tables 4.2.6.8 and 6.1.1.4'
O O 0.0106 0.0060 'International Tables Vol C Tables 4.2.6.8 and 6.1.1.4'
S S 0.1246 0.1234 'International Tables Vol C Tables 4.2.6.8 and 6.1.1.4'

loop_
_geom_angle_atom_site_label_1
_geom_angle_atom_site_label_2
_geom_angle_atom_site_label_3
_geom_angle
_geom_angle_publ_flag
O51 S5 O52 113.15(15) no
O51 S5 O53 113.96(18) no
O51 S5 C5 108.36(14) no
O52 S5 O53 109.15(17) no
O52 S5 C5 105.43(14) no
O53 S5 C5 106.21(16) no
C2 O2 H2 103(3) no
C7A N8A H82A 108(2) no
C7A N8A H83A 111(2) no
H81A N8A H82A 114(3) no
H81A N8A H83A 114(4) no
H82A N8A H83A 106(3) no
C7A N8A H81A 104(2) no
C7B N8B H83B 111(3) no
H81B N8B H82B 106(4) no
H82B N8B H83B 111(4) no
C7B N8B H81B 111(3) no
H81B N8B H83B 105(4) no
C7B N8B H82B 113(3) no
C2 C1 C7 121.0(3) no
C6 C1 C7 120.0(3) no
C2 C1 C6 119.0(3) no
O2 C2 C3 118.0(3) no
C1 C2 C3 119.9(3) no
O2 C2 C1 122.1(3) no
C2 C3 C4 120.5(3) no
C3 C4 C5 120.0(3) no
C4 C5 C6 120.1(3) no
S5 C5 C4 119.0(2) no
S5 C5 C6 120.9(2) no
C1 C6 C5 120.5(3) no
O71 C7 C1 118.5(3) no
O71 C7 O72 124.1(3) no
O72 C7 C1 117.3(3) no
C2 C3 H3 120.00 no
C4 C3 H3 120.00 no
C5 C4 H4 120.00 no
C3 C4 H4 120.00 no
C1 C6 H6 120.00 no
C5 C6 H6 120.00 no
C6A C1A C7A 121.3(3) no
C2A C1A C6A 119.3(3) no
C2A C1A C7A 119.5(3) no
C1A C2A C3A 120.3(4) no
C2A C3A C4A 120.1(4) no
C3A C4A C5A 120.1(4) no
C4A C5A C6A 119.6(4) no
C1A C6A C5A 120.7(3) no
N8A C7A C1A 112.3(3) no
C3A C2A H2A 120.00 no
C1A C2A H2A 120.00 no
C2A C3A H3A 120.00 no
C4A C3A H3A 120.00 no
C3A C4A H4A 120.00 no
C5A C4A H4A 120.00 no
C6A C5A H5A 120.00 no
C4A C5A H5A 120.00 no
C1A C6A H6A 120.00 no
C5A C6A H6A 120.00 no
H71A C7A H72A 109.00 no
N8A C7A H72A 109.00 no
N8A C7A H71A 109.00 no
C1A C7A H71A 109.00 no
C1A C7A H72A 109.00 no
C2B C1B C7B 120.4(3) no
C2B C1B C6B 118.5(3) no
C6B C1B C7B 121.1(3) no
C1B C2B C3B 120.3(4) no
C2B C3B C4B 120.8(4) no
C3B C4B C5B 119.4(4) no
C4B C5B C6B 120.5(4) no
C1B C6B C5B 120.5(3) no
N8B C7B C1B 112.7(3) no
C1B C2B H2B 120.00 no
C3B C2B H2B 120.00 no
C2B C3B H3B 119.00 no
C4B C3B H3B 120.00 no
C3B C4B H4B 120.00 no
C5B C4B H4B 120.00 no
C4B C5B H5B 120.00 no
C6B C5B H5B 120.00 no
C1B C6B H6B 120.00 no
C5B C6B H6B 120.00 no
N8B C7B H71B 109.00 no
N8B C7B H72B 109.00 no
C1B C7B H71B 109.00 no
C1B C7B H72B 109.00 no
H71B C7B H72B 109.00 no

loop_
_geom_bond_atom_site_label_1
_geom_bond_atom_site_label_2
_geom_bond_distance
_geom_bond_publ_flag
S5 O51 1.430(3) no
S5 O52 1.455(3) no
S5 O53 1.449(3) no
S5 C5 1.768(3) no
O2 C2 1.354(4) no
O71 C7 1.256(4) no
O72 C7 1.270(4) no
O2 H2 0.93(4) no
N8A C7A 1.487(5) no
N8A H82A 0.92(4) no
N8A H83A 0.92(4) no
N8A H81A 0.95(4) no
N8B C7B 1.481(5) no
N8B H83B 0.97(6) no
N8B H82B 0.91(5) no
N8B H81B 0.90(4) no
C1 C7 1.493(4) no
C1 C2 1.398(4) no
C1 C6 1.398(4) no
C2 C3 1.399(4) no
C3 C4 1.369(4) no
C4 C5 1.395(4) no
C5 C6 1.381(4) no
C3 H3 0.9500 no
C4 H4 0.9500 no
C6 H6 0.9500 no
C1A C2A 1.380(5) no
C1A C6A 1.375(5) no
C1A C7A 1.505(5) no
C2A C3A 1.390(6) no
C3A C4A 1.366(6) no
C4A C5A 1.384(6) no
C5A C6A 1.387(6) no
C2A H2A 0.9500 no
C3A H3A 0.9500 no
C4A H4A 0.9500 no
C5A H5A 0.9500 no
C6A H6A 0.9500 no
C7A H71A 0.9500 no
C7A H72A 0.9500 no
C1B C7B 1.502(5) no
C1B C2B 1.382(5) no
C1B C6B 1.385(5) no
C2B C3B 1.386(6) no
C3B C4B 1.369(6) no
C4B C5B 1.366(5) no
C5B C6B 1.388(5) no
C2B H2B 0.9500 no
C3B H3B 0.9500 no
C4B H4B 0.9500 no
C5B H5B 0.9500 no
C6B H6B 0.9500 no
C7B H71B 0.9500 no
C7B H72B 0.9500 no

loop_
_geom_hbond_atom_site_label_D
_geom_hbond_atom_site_label_H
_geom_hbond_atom_site_label_A
_geom_hbond_site_symmetry_A
_geom_hbond_distance_DH
_geom_hbond_distance_HA
_geom_hbond_distance_DA
_geom_hbond_angle_DHA
_geom_hbond_publ_flag
O2 H2 O72 . 0.93(4) 1.69(4) 2.553(4) 153(4) yes
N8A H81A O71 1_565 0.95(4) 1.87(4) 2.786(4) 163(3) yes
N8A H82A O72 3_655 0.92(4) 1.81(4) 2.697(4) 161(3) yes
N8A H83A O71 . 0.92(4) 2.20(5) 3.063(4) 157(3) yes
N8B H81B O52 1_545 0.90(4) 2.21(4) 3.074(5) 160(4) yes
N8B H81B O53 1_545 0.90(4) 2.38(4) 3.094(5) 137(3) yes
N8B H82B O51 2_655 0.91(5) 2.49(4) 2.961(5) 113(3) yes
N8B H82B O53 2_645 0.91(5) 1.95(4) 2.814(5) 159(4) yes
N8B H83B O52 . 0.97(6) 1.85(6) 2.818(5) 176(6) yes
C6 H6 O51 . 0.95 2.56 2.941(4) 104 no
C6B H6B O52 . 0.95 2.47 3.353(5) 154 no

loop_
_geom_torsion_atom_site_label_1
_geom_torsion_atom_site_label_2
_geom_torsion_atom_site_label_3
_geom_torsion_atom_site_label_4
_geom_torsion
_geom_torsion_publ_flag
O51 S5 C5 C4 -170.3(2) no
O51 S5 C5 C6 10.9(3) no
O52 S5 C5 C4 68.3(3) no
O52 S5 C5 C6 -110.5(3) no
O53 S5 C5 C4 -47.5(3) no
O53 S5 C5 C6 133.7(3) no
C6 C1 C2 C3 2.9(4) no
C6 C1 C2 O2 -177.7(3) no
C2 C1 C7 O72 -13.1(4) no
C6 C1 C7 O71 -15.1(4) no
C2 C1 C7 O71 163.8(3) no
C6 C1 C7 O72 168.1(3) no
C7 C1 C2 C3 -175.9(3) no
C2 C1 C6 C5 -2.6(4) no
C7 C1 C6 C5 176.2(3) no
C7 C1 C2 O2 3.5(5) no
O2 C2 C3 C4 179.3(3) no
C1 C2 C3 C4 -1.3(5) no
C2 C3 C4 C5 -0.8(5) no
C3 C4 C5 C6 1.1(5) no
C3 C4 C5 S5 -177.7(2) no
S5 C5 C6 C1 179.4(2) no
C4 C5 C6 C1 0.6(4) no
C6A C1A C2A C3A 1.3(6) no
C7A C1A C2A C3A -178.4(4) no
C2A C1A C6A C5A -0.9(6) no
C2A C1A C7A N8A 83.7(4) no
C7A C1A C6A C5A 178.8(3) no
C6A C1A C7A N8A -96.1(4) no
C1A C2A C3A C4A -1.0(6) no
C2A C3A C4A C5A 0.2(6) no
C3A C4A C5A C6A 0.2(6) no
C4A C5A C6A C1A 0.1(6) no
C6B C1B C2B C3B 0.1(5) no
C7B C1B C2B C3B 179.1(3) no
C2B C1B C7B N8B 126.2(4) no
C6B C1B C7B N8B -54.8(5) no
C2B C1B C6B C5B -0.2(5) no
C7B C1B C6B C5B -179.2(3) no
C1B C2B C3B C4B 0.6(6) no
C2B C3B C4B C5B -1.1(6) no
C3B C4B C5B C6B 0.9(6) no
C4B C5B C6B C1B -0.3(6) no

loop_
_cod_related_entry_id
_cod_related_entry_database
_cod_related_entry_code
1 ChemSpider 21128397
